data_7037395
loop_
_publ_author_name
'Ye, Qiong'
'Wang, Hui-Ting'
'Zhou, Lin'
'Kong, Li-Hui'
'Ye, Heng-Yun'
'Fu, Da-Wei'
'Zhang, Yi'

_publ_section_title
;
 Phase transition metal-crown ether coordination compounds tuned by metal
 ions.
;
_journal_issue 3
_journal_name_full 'Dalton transactions (Cambridge, England : 2003)'
_journal_page_first 1000
_journal_page_last 1006
_journal_paper_doi 10.1039/c5dt02631h
_journal_volume 45
_journal_year 2016
_chemical_formula_moiety 'C10 H20 O5, Cl3 Sb'
_chemical_formula_sum 'C10 H20 Cl3 O5 Sb'
_chemical_formula_weight 448.36
_chemical_name_systematic
; 
 ? 
;
_space_group_IT_number 19
_symmetry_cell_setting orthorhombic
_symmetry_space_group_name_Hall 'P 2ac 2ab'
_symmetry_space_group_name_H-M 'P 21 21 21'
_atom_sites_solution_hydrogens geom
_atom_sites_solution_primary direct
_atom_sites_solution_secondary difmap
_audit_creation_method SHELXL-97
_audit_update_record
;
2015-10-07 deposited with the CCDC.
2015-11-16 downloaded from the CCDC.
;
_cell_angle_alpha 90.00
_cell_angle_beta 90.00
_cell_angle_gamma 90.00
_cell_formula_units_Z 4
_cell_length_a 15.986(6)
_cell_length_b 7.691(3)
_cell_length_c 12.876(5)
_cell_measurement_temperature 273(2)
_cell_measurement_theta_max 27.47
_cell_measurement_theta_min 2.03
_cell_volume 1583.1(11)
_computing_cell_refinement '<i>CrystalClear</i> (Rigaku, 2005)'
_computing_data_collection '<i>CrystalClear</i> (Rigaku, 2005)'
_computing_data_reduction '<i>CrystalClear</i> (Rigaku, 2005)'
_computing_molecular_graphics '<i>SHELXTL</i> (Sheldrick, 2008)'
_computing_publication_material '<i>PRPKAPPA</i> (Ferguson, 1999)'
_computing_structure_refinement '<i>SHELXL-97</i> (Sheldrick, 2008)'
_computing_structure_solution '<i>SHELXS-97</i> (Sheldrick, 2008)'
_diffrn_ambient_temperature 273(2)
_diffrn_measured_fraction_theta_full 0.993
_diffrn_measured_fraction_theta_max 0.993
_diffrn_measurement_device_type 'Mercury2 (2x2 bin mode)'
_diffrn_measurement_method CCD_Profile_fitting
_diffrn_radiation_monochromator graphite
_diffrn_radiation_source 'fine-focus sealed tube'
_diffrn_radiation_type MoK\a
_diffrn_radiation_wavelength 0.71073
_diffrn_reflns_av_R_equivalents 0.0316
_diffrn_reflns_av_sigmaI/netI 0.0356
_diffrn_reflns_limit_h_max 20
_diffrn_reflns_limit_h_min -20
_diffrn_reflns_limit_k_max 9
_diffrn_reflns_limit_k_min -9
_diffrn_reflns_limit_l_max 14
_diffrn_reflns_limit_l_min -16
_diffrn_reflns_number 11469
_diffrn_reflns_theta_full 27.47
_diffrn_reflns_theta_max 27.47
_diffrn_reflns_theta_min 2.03
_exptl_absorpt_coefficient_mu 2.260
_exptl_absorpt_correction_T_max 0.5505
_exptl_absorpt_correction_T_min 0.4651
_exptl_absorpt_correction_type multi-scan
_exptl_absorpt_process_details '<i>CrystalClear</i> (Rigaku, 2005)'
_exptl_crystal_colour Light-yellow
_exptl_crystal_density_diffrn 1.881
_exptl_crystal_density_method 'not measured'
_exptl_crystal_description block
_exptl_crystal_F_000 888
_exptl_crystal_size_max 0.40
_exptl_crystal_size_mid 0.35
_exptl_crystal_size_min 0.30
_refine_diff_density_max 0.655
_refine_diff_density_min -1.042
_refine_diff_density_rms 0.184
_refine_ls_abs_structure_details 'Flack H D (1983), Acta Cryst. A39, 876-881'
_refine_ls_abs_structure_Flack 0.00
_refine_ls_extinction_method SHELXL
_refine_ls_goodness_of_fit_ref 1.164
_refine_ls_hydrogen_treatment mixed
_refine_ls_matrix_type full
_refine_ls_number_parameters 172
_refine_ls_number_reflns 3583
_refine_ls_number_restraints 0
_refine_ls_restrained_S_all 1.164
_refine_ls_R_factor_all 0.0299
_refine_ls_R_factor_gt 0.0260
_refine_ls_shift/su_max 0.001
_refine_ls_shift/su_mean 0.000
_refine_ls_structure_factor_coef Fsqd
_refine_ls_weighting_details 'calc w=1/[\s^2^(Fo^2^)+(0.0353P)^2^+0.0000P] where P=(Fo^2^+2Fc^2^)/3'
_refine_ls_weighting_scheme calc
_refine_ls_wR_factor_gt 0.0614
_refine_ls_wR_factor_ref 0.0801
_reflns_number_gt 3314
_reflns_number_total 3583
_reflns_threshold_expression >2sigma(I)
_cod_data_source_file c5dt02631h2.cif
_cod_data_source_block sb-273k
_cod_depositor_comments
;
The following automatic conversions were performed:

'_symmetry_cell_setting' value 'Orthorhombic' changed to
'orthorhombic' according to
/usr/data/users/saulius/crontab/automatic-downloads/rss-feeds/RSC/lib/dictionaries/cif_core.dic
dictionary named 'cif_core.dic' version 2.4.2 from 2011-04-26.

Automatic conversion script
Id: cif_fix_values 4268 2015-11-12 08:31:59Z antanas 

 Adding full bibliography for 7037390--7037395.cif.
;
_cod_database_code 7037395

loop_
_symmetry_equiv_pos_as_xyz
'x, y, z'
'-x+1/2, -y, z+1/2'
'-x, y+1/2, -z+1/2'
'x+1/2, -y+1/2, -z'

loop_
_atom_site_label
_atom_site_type_symbol
_atom_site_fract_x
_atom_site_fract_y
_atom_site_fract_z
_atom_site_U_iso_or_equiv
_atom_site_adp_type
_atom_site_occupancy
_atom_site_symmetry_multiplicity
_atom_site_calc_flag
_atom_site_refinement_flags
Sb1 Sb 0.378373(12) 0.75556(3) 0.002629(17) 0.02229(9) Uani 1 1 d .
Cl1 Cl 0.30601(7) 0.63721(13) -0.14504(7) 0.0367(2) Uani 1 1 d .
Cl2 Cl 0.47860(6) 0.51757(12) -0.00281(7) 0.0370(2) Uani 1 1 d .
Cl3 Cl 0.29635(7) 0.59189(13) 0.12573(8) 0.0383(2) Uani 1 1 d .
C2 C 0.5958(2) 0.9168(5) 0.0082(3) 0.0395(9) Uani 1 1 d .
H2A H 0.6123 0.8012 -0.0139 0.047 Uiso 1 1 calc R
H2B H 0.6448 0.9736 0.0368 0.047 Uiso 1 1 calc R
O4 O 0.24140(16) 0.9808(4) 0.0379(2) 0.0364(6) Uani 1 1 d .
O3 O 0.37923(18) 0.9877(4) 0.18597(19) 0.0384(7) Uani 1 1 d .
O5 O 0.33719(16) 1.0619(3) -0.1367(2) 0.0350(6) Uani 1 1 d .
O1 O 0.49962(15) 0.9230(4) -0.13319(19) 0.0323(6) Uani 1 1 d .
C4 C 0.4591(3) 1.0219(6) 0.2286(3) 0.0413(11) Uani 1 1 d .
H4A H 0.4756 0.9237 0.2711 0.050 Uiso 1 1 calc R
H4B H 0.4550 1.1226 0.2736 0.050 Uiso 1 1 calc R
O2 O 0.53416(17) 0.9023(3) 0.08678(19) 0.0339(6) Uani 1 1 d .
C5 C 0.3370(3) 1.1397(6) 0.1519(3) 0.0446(11) Uani 1 1 d .
H5A H 0.3650 1.1875 0.0915 0.054 Uiso 1 1 calc R
H5B H 0.3376 1.2267 0.2064 0.054 Uiso 1 1 calc R
C1 C 0.5663(2) 1.0170(6) -0.0842(3) 0.0385(10) Uani 1 1 d .
H1A H 0.5467 1.1309 -0.0627 0.046 Uiso 1 1 calc R
H1B H 0.6120 1.0329 -0.1328 0.046 Uiso 1 1 calc R
C6 C 0.2489(3) 1.0940(6) 0.1251(3) 0.0470(11) Uani 1 1 d .
H6A H 0.2230 1.0390 0.1847 0.056 Uiso 1 1 calc R
H6B H 0.2183 1.2002 0.1107 0.056 Uiso 1 1 calc R
C8 C 0.2693(3) 1.1706(5) -0.1101(3) 0.0371(10) Uani 1 1 d .
H8A H 0.2446 1.2208 -0.1720 0.045 Uiso 1 1 calc R
H8B H 0.2879 1.2642 -0.0652 0.045 Uiso 1 1 calc R
C7 C 0.2066(2) 1.0583(5) -0.0546(3) 0.0390(10) Uani 1 1 d .
H7A H 0.1584 1.1281 -0.0359 0.047 Uiso 1 1 calc R
H7B H 0.1878 0.9670 -0.1011 0.047 Uiso 1 1 calc R
C3 C 0.5263(3) 1.0548(5) 0.1496(3) 0.0390(10) Uani 1 1 d .
H3A H 0.5116 1.1539 0.1068 0.047 Uiso 1 1 calc R
H3B H 0.5789 1.0795 0.1841 0.047 Uiso 1 1 calc R
C9 C 0.4021(2) 1.1477(6) -0.1924(3) 0.0347(9) Uani 1 1 d .
H9A H 0.4279 1.2363 -0.1494 0.042 Uiso 1 1 calc R
H9B H 0.3798 1.2029 -0.2543 0.042 Uiso 1 1 calc R
C10 C 0.4655(2) 1.0108(5) -0.2216(3) 0.0367(10) Uani 1 1 d .
H10A H 0.4390 0.9260 -0.2668 0.044 Uiso 1 1 calc R
H10B H 0.5106 1.0650 -0.2602 0.044 Uiso 1 1 calc R

loop_
_atom_site_aniso_label
_atom_site_aniso_U_11
_atom_site_aniso_U_22
_atom_site_aniso_U_33
_atom_site_aniso_U_23
_atom_site_aniso_U_13
_atom_site_aniso_U_12
Sb1 0.02514(14) 0.01950(14) 0.02223(14) -0.00018(9) -0.00060(9) 0.00053(8)
Cl1 0.0458(6) 0.0332(5) 0.0312(5) -0.0015(4) -0.0110(4) -0.0036(5)
Cl2 0.0423(5) 0.0303(5) 0.0385(5) -0.0035(5) -0.0047(5) 0.0134(4)
Cl3 0.0464(6) 0.0338(5) 0.0345(5) 0.0088(4) 0.0077(5) -0.0046(5)
C2 0.0236(18) 0.047(2) 0.048(2) 0.000(2) -0.0052(19) 0.0005(17)
O4 0.0366(15) 0.0343(15) 0.0383(15) 0.0070(12) 0.0043(12) 0.0034(13)
O3 0.0479(17) 0.0278(14) 0.0396(15) -0.0025(13) 0.0008(13) -0.0011(13)
O5 0.0359(15) 0.0245(14) 0.0447(15) 0.0070(12) 0.0076(13) 0.0026(12)
O1 0.0271(14) 0.0364(15) 0.0333(14) 0.0016(12) 0.0002(11) -0.0023(12)
C4 0.064(3) 0.033(2) 0.0270(19) -0.0060(18) -0.003(2) 0.002(2)
O2 0.0348(15) 0.0305(14) 0.0362(14) -0.0036(12) -0.0017(12) -0.0019(13)
C5 0.057(3) 0.035(2) 0.042(2) 0.003(2) 0.000(2) 0.010(2)
C1 0.030(2) 0.042(2) 0.044(2) 0.003(2) 0.0072(17) -0.0099(19)
C6 0.042(3) 0.051(3) 0.048(3) -0.002(2) 0.016(2) 0.007(2)
C8 0.038(2) 0.031(2) 0.043(2) 0.0111(18) 0.0020(19) 0.0096(19)
C7 0.029(2) 0.041(2) 0.047(2) 0.011(2) -0.0015(18) 0.0073(19)
C3 0.044(2) 0.032(2) 0.040(2) -0.0081(18) -0.0098(19) -0.0082(19)
C9 0.036(2) 0.033(2) 0.034(2) 0.0144(18) 0.0033(18) -0.0025(18)
C10 0.042(2) 0.044(2) 0.0246(19) 0.0021(18) 0.0041(17) -0.006(2)

loop_
_atom_type_symbol
_atom_type_description
_atom_type_scat_dispersion_real
_atom_type_scat_dispersion_imag
_atom_type_scat_source
C C 0.0033 0.0016 'International Tables Vol C Tables 4.2.6.8 and 6.1.1.4'
H H 0.0000 0.0000 'International Tables Vol C Tables 4.2.6.8 and 6.1.1.4'
O O 0.0106 0.0060 'International Tables Vol C Tables 4.2.6.8 and 6.1.1.4'
Cl Cl 0.1484 0.1585 'International Tables Vol C Tables 4.2.6.8 and 6.1.1.4'
Sb Sb -0.5866 1.5461 'International Tables Vol C Tables 4.2.6.8 and 6.1.1.4'

loop_
_geom_angle_atom_site_label_1
_geom_angle_atom_site_label_2
_geom_angle_atom_site_label_3
_geom_angle
Cl1 Sb1 Cl3 93.48(5)
Cl1 Sb1 Cl2 90.53(4)
Cl3 Sb1 Cl2 89.10(4)
Cl1 Sb1 O4 89.21(7)
Cl3 Sb1 O4 78.08(6)
Cl2 Sb1 O4 167.14(6)
Cl1 Sb1 O1 90.73(6)
Cl3 Sb1 O1 171.04(6)
Cl2 Sb1 O1 82.94(6)
O4 Sb1 O1 109.92(8)
Cl1 Sb1 O2 147.56(6)
Cl3 Sb1 O2 114.74(6)
Cl2 Sb1 O2 75.03(6)
O4 Sb1 O2 111.18(8)
O1 Sb1 O2 59.19(7)
Cl1 Sb1 O3 149.46(6)
Cl3 Sb1 O3 78.07(6)
Cl2 Sb1 O3 118.27(6)
O4 Sb1 O3 60.41(8)
O1 Sb1 O3 102.07(8)
O2 Sb1 O3 58.05(8)
Cl1 Sb1 O5 73.85(6)
Cl3 Sb1 O5 132.54(6)
Cl2 Sb1 O5 135.23(6)
O4 Sb1 O5 56.72(7)
O1 Sb1 O5 56.33(7)
O2 Sb1 O5 95.95(7)
O3 Sb1 O5 90.25(8)
O2 C2 C1 112.9(3)
O2 C2 H2A 109.0
C1 C2 H2A 109.0
O2 C2 H2B 109.0
C1 C2 H2B 109.0
H2A C2 H2B 107.8
C6 O4 C7 115.5(3)
C6 O4 Sb1 115.8(2)
C7 O4 Sb1 114.8(2)
C4 O3 C5 113.4(3)
C4 O3 Sb1 115.2(2)
C5 O3 Sb1 104.4(2)
C8 O5 C9 114.1(3)
C8 O5 Sb1 118.9(2)
C9 O5 Sb1 120.0(2)
C10 O1 C1 113.3(3)
C10 O1 Sb1 115.6(2)
C1 O1 Sb1 117.0(2)
O3 C4 C3 114.5(3)
O3 C4 H4A 108.6
C3 C4 H4A 108.6
O3 C4 H4B 108.6
C3 C4 H4B 108.6
H4A C4 H4B 107.6
C2 O2 C3 113.6(3)
C2 O2 Sb1 110.86(19)
C3 O2 Sb1 116.6(2)
O3 C5 C6 109.1(4)
O3 C5 H5A 109.9
C6 C5 H5A 109.9
O3 C5 H5B 109.9
C6 C5 H5B 109.9
H5A C5 H5B 108.3
O1 C1 C2 108.9(3)
O1 C1 H1A 109.9
C2 C1 H1A 109.9
O1 C1 H1B 109.9
C2 C1 H1B 109.9
H1A C1 H1B 108.3
O4 C6 C5 113.9(3)
O4 C6 H6A 108.8
C5 C6 H6A 108.8
O4 C6 H6B 108.8
C5 C6 H6B 108.8
H6A C6 H6B 107.7
O5 C8 C7 106.7(3)
O5 C8 H8A 110.4
C7 C8 H8A 110.4
O5 C8 H8B 110.4
C7 C8 H8B 110.4
H8A C8 H8B 108.6
O4 C7 C8 111.9(3)
O4 C7 H7A 109.2
C8 C7 H7A 109.2
O4 C7 H7B 109.2
C8 C7 H7B 109.2
H7A C7 H7B 107.9
O2 C3 C4 108.0(3)
O2 C3 H3A 110.1
C4 C3 H3A 110.1
O2 C3 H3B 110.1
C4 C3 H3B 110.1
H3A C3 H3B 108.4
O5 C9 C10 106.9(3)
O5 C9 H9A 110.3
C10 C9 H9A 110.3
O5 C9 H9B 110.3
C10 C9 H9B 110.3
H9A C9 H9B 108.6
O1 C10 C9 112.7(3)
O1 C10 H10A 109.0
C9 C10 H10A 109.0
O1 C10 H10B 109.0
C9 C10 H10B 109.0
H10A C10 H10B 107.8

loop_
_geom_bond_atom_site_label_1
_geom_bond_atom_site_label_2
_geom_bond_distance
Sb1 Cl1 2.4045(11)
Sb1 Cl3 2.4117(11)
Sb1 Cl2 2.4335(11)
Sb1 O4 2.829(3)
Sb1 O1 2.911(3)
Sb1 O2 2.941(3)
Sb1 O3 2.960(3)
Sb1 O5 3.034(3)
C2 O2 1.417(4)
C2 C1 1.495(5)
C2 H2A 0.9700
C2 H2B 0.9700
O4 C6 1.426(5)
O4 C7 1.443(4)
O3 C4 1.414(5)
O3 C5 1.419(5)
O5 C8 1.413(4)
O5 C9 1.424(4)
O1 C10 1.432(4)
O1 C1 1.434(4)
C4 C3 1.500(5)
C4 H4A 0.9700
C4 H4B 0.9700
O2 C3 1.430(4)
C5 C6 1.492(6)
C5 H5A 0.9700
C5 H5B 0.9700
C1 H1A 0.9700
C1 H1B 0.9700
C6 H6A 0.9700
C6 H6B 0.9700
C8 C7 1.503(5)
C8 H8A 0.9700
C8 H8B 0.9700
C7 H7A 0.9700
C7 H7B 0.9700
C3 H3A 0.9700
C3 H3B 0.9700
C9 C10 1.509(6)
C9 H9A 0.9700
C9 H9B 0.9700
C10 H10A 0.9700
C10 H10B 0.9700

loop_
_geom_torsion_atom_site_label_1
_geom_torsion_atom_site_label_2
_geom_torsion_atom_site_label_3
_geom_torsion_atom_site_label_4
_geom_torsion
Cl1 Sb1 O4 C6 179.6(2)
Cl3 Sb1 O4 C6 85.9(3)
Cl2 Sb1 O4 C6 90.7(4)
O1 Sb1 O4 C6 -89.9(3)
O2 Sb1 O4 C6 -26.3(3)
O3 Sb1 O4 C6 3.0(2)
O5 Sb1 O4 C6 -109.3(3)
Cl1 Sb1 O4 C7 -41.9(2)
Cl3 Sb1 O4 C7 -135.6(2)
Cl2 Sb1 O4 C7 -130.8(3)
O1 Sb1 O4 C7 48.6(3)
O2 Sb1 O4 C7 112.2(2)
O3 Sb1 O4 C7 141.5(3)
O5 Sb1 O4 C7 29.2(2)
Cl1 Sb1 O3 C4 -165.3(2)
Cl3 Sb1 O3 C4 118.4(3)
Cl2 Sb1 O3 C4 36.0(3)
O4 Sb1 O3 C4 -158.7(3)
O1 Sb1 O3 C4 -52.4(3)
O2 Sb1 O3 C4 -11.1(2)
O5 Sb1 O3 C4 -108.0(3)
Cl1 Sb1 O3 C5 -40.3(3)
Cl3 Sb1 O3 C5 -116.7(2)
Cl2 Sb1 O3 C5 160.9(2)
O4 Sb1 O3 C5 -33.7(2)
O1 Sb1 O3 C5 72.5(3)
O2 Sb1 O3 C5 113.8(3)
O5 Sb1 O3 C5 17.0(2)
Cl1 Sb1 O5 C8 102.4(3)
Cl3 Sb1 O5 C8 22.8(3)
Cl2 Sb1 O5 C8 176.3(2)
O4 Sb1 O5 C8 2.4(2)
O1 Sb1 O5 C8 -155.5(3)
O2 Sb1 O5 C8 -109.0(3)
O3 Sb1 O5 C8 -51.2(3)
Cl1 Sb1 O5 C9 -108.7(3)
Cl3 Sb1 O5 C9 171.7(2)
Cl2 Sb1 O5 C9 -34.9(3)
O4 Sb1 O5 C9 151.3(3)
O1 Sb1 O5 C9 -6.7(2)
O2 Sb1 O5 C9 39.8(3)
O3 Sb1 O5 C9 97.7(3)
Cl1 Sb1 O1 C10 44.8(2)
Cl3 Sb1 O1 C10 162.8(3)
Cl2 Sb1 O1 C10 135.3(2)
O4 Sb1 O1 C10 -44.6(3)
O2 Sb1 O1 C10 -148.0(3)
O3 Sb1 O1 C10 -107.3(2)
O5 Sb1 O1 C10 -25.1(2)
Cl1 Sb1 O1 C1 -177.7(2)
Cl3 Sb1 O1 C1 -59.7(5)
Cl2 Sb1 O1 C1 -87.3(2)
O4 Sb1 O1 C1 92.8(3)
O2 Sb1 O1 C1 -10.5(2)
O3 Sb1 O1 C1 30.2(3)
O5 Sb1 O1 C1 112.3(3)
C5 O3 C4 C3 -78.2(4)
Sb1 O3 C4 C3 42.0(4)
C1 C2 O2 C3 -79.3(4)
C1 C2 O2 Sb1 54.3(4)
Cl1 Sb1 O2 C2 2.5(3)
Cl3 Sb1 O2 C2 150.6(2)
Cl2 Sb1 O2 C2 68.7(2)
O4 Sb1 O2 C2 -123.1(2)
O1 Sb1 O2 C2 -21.9(2)
O3 Sb1 O2 C2 -153.1(2)
O5 Sb1 O2 C2 -66.6(2)
Cl1 Sb1 O2 C3 134.6(2)
Cl3 Sb1 O2 C3 -77.2(2)
Cl2 Sb1 O2 C3 -159.1(2)
O4 Sb1 O2 C3 9.0(2)
O1 Sb1 O2 C3 110.2(2)
O3 Sb1 O2 C3 -21.0(2)
O5 Sb1 O2 C3 65.6(2)
C4 O3 C5 C6 -170.7(3)
Sb1 O3 C5 C6 63.2(3)
C10 O1 C1 C2 178.6(3)
Sb1 O1 C1 C2 40.2(4)
O2 C2 C1 O1 -64.9(4)
C7 O4 C6 C5 -110.1(4)
Sb1 O4 C6 C5 28.1(4)
O3 C5 C6 O4 -65.9(5)
C9 O5 C8 C7 178.7(3)
Sb1 O5 C8 C7 -30.7(4)
C6 O4 C7 C8 76.7(4)
Sb1 O4 C7 C8 -62.0(4)
O5 C8 C7 O4 59.8(5)
C2 O2 C3 C4 179.7(3)
Sb1 O2 C3 C4 48.8(3)
O3 C4 C3 O2 -60.9(4)
C8 O5 C9 C10 -175.6(3)
Sb1 O5 C9 C10 34.2(4)
C1 O1 C10 C9 -82.1(4)
Sb1 O1 C10 C9 56.9(4)
O5 C9 C10 O1 -59.1(4)
